data_7716352
loop_
_publ_author_name
'Russell, Jerred J.'
'DeJesus, Joseph F.'
'Smith, Brett A.'
'Nalaoh, Phattananawee'
'Vogiatzis, Konstantinos D.'
'Jenkins, David M.'

_publ_section_title
;
 Disparate reactivity of a chiral iron(II) tetracarbene complex with
 organic azides.
;
_journal_issue 26
_journal_name_full 'Dalton transactions (Cambridge, England : 2003)'
_journal_page_first 10819
_journal_page_last 10823
_journal_paper_doi 10.1039/d4dt01422g
_journal_volume 53
_journal_year 2024
_chemical_absolute_configuration syn
_chemical_formula_moiety 'C44 H74 B2 Fe N12'
_chemical_formula_sum 'C44 H74 B2 Fe N12'
_chemical_formula_weight 848.62
_space_group_crystal_system orthorhombic
_space_group_IT_number 19
_space_group_name_Hall 'P 2ac 2ab'
_space_group_name_H-M_alt 'P 21 21 21'
_atom_sites_solution_hydrogens geom
_atom_sites_solution_primary dual
_audit_creation_date 2022-04-28
_audit_creation_method
;
Olex2 1.5
(compiled 2022.04.07 svn.rca3783a0 for OlexSys, GUI svn.r6498)
;
_audit_update_record
;
2024-02-09 deposited with the CCDC.	2024-05-29 downloaded from the CCDC.
;
_cell_angle_alpha 90
_cell_angle_beta 90
_cell_angle_gamma 90
_cell_formula_units_Z 4
_cell_length_a 12.1461(5)
_cell_length_b 15.5599(7)
_cell_length_c 24.8646(12)
_cell_measurement_reflns_used 9955
_cell_measurement_temperature 100(2)
_cell_measurement_theta_max 27.88
_cell_measurement_theta_min 2.28
_cell_volume 4699.2(4)
_computing_cell_refinement 'SAINT V8.40B (?, 2016)'
_computing_data_reduction 'SAINT V8.40B (?, 2016)'
_computing_molecular_graphics 'Olex2 1.5 (Dolomanov et al., 2009)'
_computing_publication_material 'Olex2 1.5 (Dolomanov et al., 2009)'
_computing_structure_refinement 'SHELXL 2018/3 (Sheldrick, 2015)'
_computing_structure_solution 'SHELXT 2018/2 (Sheldrick, 2018)'
_diffrn_ambient_temperature 100.00
_diffrn_detector 'Bruker APEX2 area detector'
_diffrn_detector_area_resol_mean 7.9
_diffrn_detector_type 'CCD area detector'
_diffrn_measured_fraction_theta_full 0.997
_diffrn_measured_fraction_theta_max 0.998
_diffrn_measurement_device 'three-circle diffractometer'
_diffrn_measurement_device_type 'Bruker D8 Venture'
_diffrn_measurement_method '\w and \f scans'
_diffrn_radiation_monochromator 'mirror optics'
_diffrn_radiation_probe x-ray
_diffrn_radiation_type MoK\a
_diffrn_radiation_wavelength 0.71073
_diffrn_reflns_av_R_equivalents 0.0353
_diffrn_reflns_av_unetI/netI 0.0246
_diffrn_reflns_Laue_measured_fraction_full 0.997
_diffrn_reflns_Laue_measured_fraction_max 0.998
_diffrn_reflns_limit_h_max 15
_diffrn_reflns_limit_h_min -15
_diffrn_reflns_limit_k_max 19
_diffrn_reflns_limit_k_min -19
_diffrn_reflns_limit_l_max 31
_diffrn_reflns_limit_l_min -31
_diffrn_reflns_number 63607
_diffrn_reflns_point_group_measured_fraction_full 0.998
_diffrn_reflns_point_group_measured_fraction_max 0.999
_diffrn_reflns_theta_full 25.242
_diffrn_reflns_theta_max 27.097
_diffrn_reflns_theta_min 2.097
_diffrn_source 'microfocus sealed X-ray tube'
_diffrn_source_current 1.4
_diffrn_source_power 0.07
_diffrn_source_type 'Incoatec I\ms'
_diffrn_source_voltage 50.0
_diffrn_standards_number 0
_exptl_absorpt_coefficient_mu 0.365
_exptl_absorpt_correction_T_max 0.7456
_exptl_absorpt_correction_T_min 0.6368
_exptl_absorpt_correction_type multi-scan
_exptl_absorpt_process_details
;
SADABS-2016/2 (Bruker,2016/2) was used for absorption correction.
wR2(int) was 0.1685 before and 0.0512 after correction.
The Ratio of minimum to maximum transmission is 0.8541.
The \l/2 correction factor is Not present.
;
_exptl_crystal_colour 'clear dark orange'
_exptl_crystal_colour_lustre clear
_exptl_crystal_colour_modifier dark
_exptl_crystal_colour_primary orange
_exptl_crystal_density_diffrn 1.199
_exptl_crystal_description plate
_exptl_crystal_F_000 1832
_exptl_crystal_size_max 0.621
_exptl_crystal_size_mid 0.384
_exptl_crystal_size_min 0.113
_refine_diff_density_max 0.614
_refine_diff_density_min -0.401
_refine_diff_density_rms 0.055
_refine_ls_abs_structure_details
;
 Flack x determined using 4330 quotients [(I+)-(I-)]/[(I+)+(I-)]
 (Parsons, Flack and Wagner, Acta Cryst. B69 (2013) 249-259).
;
_refine_ls_abs_structure_Flack 0.009(3)
_refine_ls_extinction_method none
_refine_ls_goodness_of_fit_ref 1.097
_refine_ls_hydrogen_treatment constr
_refine_ls_matrix_type full
_refine_ls_number_parameters 538
_refine_ls_number_reflns 10368
_refine_ls_number_restraints 0
_refine_ls_restrained_S_all 1.097
_refine_ls_R_factor_all 0.0353
_refine_ls_R_factor_gt 0.0339
_refine_ls_shift/su_max 0.001
_refine_ls_shift/su_mean 0.000
_refine_ls_structure_factor_coef Fsqd
_refine_ls_weighting_details 'w=1/[\s^2^(Fo^2^)+(0.0342P)^2^+3.3977P] where P=(Fo^2^+2Fc^2^)/3'
_refine_ls_weighting_scheme calc
_refine_ls_wR_factor_gt 0.0877
_refine_ls_wR_factor_ref 0.0885
_reflns_Friedel_coverage 0.810
_reflns_Friedel_fraction_full 1.000
_reflns_Friedel_fraction_max 1.000
_reflns_number_gt 10079
_reflns_number_total 10368
_reflns_threshold_expression 'I > 2\s(I)'
_cod_data_source_file d4dt01422g3.cif
_cod_data_source_block jr_3_83_moka
_cod_depositor_comments 'Adding full bibliography for 7716352--7716355.cif.'
_cod_database_code 7716352
_shelx_shelxl_version_number 2018/3
_shelx_space_group_comment
;
The symmetry employed for this shelxl refinement is uniquely defined
by the following loop, which should always be used as a source of
symmetry information in preference to the above space-group names.
They are only intended as comments.
;
_shelx_estimated_absorpt_t_max 0.960
_shelx_estimated_absorpt_t_min 0.805
_olex2_refinement_description
;
1. Fixed Uiso
 At 1.2 times of:
  All C(H) groups, All C(H,H) groups
 At 1.5 times of:
  All C(H,H,H) groups
2.a Ternary CH refined with riding coordinates:
 C4(H4), C9(H9), C14(H14), C19(H19)
2.b Secondary CH2 refined with riding coordinates:
 C5(H5A,H5B), C6(H6A,H6B), C7(H7A,H7B), C8(H8A,H8B), C15(H15A,H15B), C16(H16A,
 H16B), C17(H17A,H17B), C18(H18A,H18B), C30(H30A,H30B), C31(H31A,H31B),
 C32(H32A,H32B), C33(H33A,H33B), C34(H34A,H34B), C35(H35A,H35B), C36(H36A,H36B),
  C38(H38A,H38B), C39(H39A,H39B), C40(H40A,H40B), C41(H41A,H41B), C42(H42A,
 H42B), C43(H43A,H43B), C44(H44A,H44B)
2.c Aromatic/amide H refined with riding coordinates:
 C2(H2), C3(H3), C12(H12), C13(H13), C24(H24), C25(H25), C28(H28), C29(H29)
2.d Idealised Me refined as rotating group:
 C22(H22A,H22B,H22C), C23(H23A,H23B,H23C), C26(H26A,H26B,H26C), C27(H27A,H27B,
 H27C), C37(H37A,H37B,H37C), C45(H45A,H45B,H45C)
;
_olex2_submission_special_instructions 'No special instructions were received'

loop_
_space_group_symop_operation_xyz
'x, y, z'
'x+1/2, -y+1/2, -z'
'-x, y+1/2, -z+1/2'
'-x+1/2, -y, z+1/2'

loop_
_atom_site_label
_atom_site_type_symbol
_atom_site_fract_x
_atom_site_fract_y
_atom_site_fract_z
_atom_site_U_iso_or_equiv
_atom_site_adp_type
_atom_site_occupancy
_atom_site_site_symmetry_order
_atom_site_calc_flag
_atom_site_refinement_flags_posn
_atom_site_refinement_flags_adp
_atom_site_refinement_flags_occupancy
_atom_site_disorder_assembly
_atom_site_disorder_group
Fe1 Fe 0.82221(3) 0.52593(2) 0.49400(2) 0.01083(9) Uani 1 1 d . . . . .
N1 N 0.92644(19) 0.40033(14) 0.57419(9) 0.0136(4) Uani 1 1 d . . . . .
N2 N 0.76117(18) 0.36035(15) 0.55100(9) 0.0141(5) Uani 1 1 d . . . . .
N3 N 0.71750(19) 0.38099(15) 0.43899(9) 0.0144(5) Uani 1 1 d . . . . .
N4 N 0.8764(2) 0.40102(15) 0.40179(9) 0.0150(5) Uani 1 1 d . . . . .
N5 N 1.00565(18) 0.52627(16) 0.40876(9) 0.0152(4) Uani 1 1 d . . . . .
N6 N 0.97699(19) 0.65428(15) 0.44147(9) 0.0141(5) Uani 1 1 d . . . . .
N7 N 0.93213(19) 0.66606(15) 0.55202(9) 0.0141(5) Uani 1 1 d . . . . .
N8 N 0.7163(2) 0.58542(15) 0.45332(10) 0.0148(5) Uani 1 1 d . . . . .
N9 N 0.6291(2) 0.61887(15) 0.47945(9) 0.0161(5) Uani 1 1 d . . . . .
N10 N 0.6319(2) 0.60641(15) 0.53116(10) 0.0160(5) Uani 1 1 d . . . . .
N11 N 0.71844(19) 0.55911(15) 0.54654(9) 0.0133(4) Uani 1 1 d . . . . .
C1 C 0.8425(2) 0.42098(17) 0.54046(10) 0.0125(5) Uani 1 1 d . . . . .
C2 C 0.8980(2) 0.32934(18) 0.60479(12) 0.0180(6) Uani 1 1 d . . . . .
H2 H 0.942785 0.302929 0.631408 0.022 Uiso 1 1 calc R U . . .
C3 C 0.7961(2) 0.30414(18) 0.59038(11) 0.0179(6) Uani 1 1 d . . . . .
H3 H 0.756080 0.256849 0.604577 0.022 Uiso 1 1 calc R U . . .
C4 C 0.6494(2) 0.34538(18) 0.52862(11) 0.0144(5) Uani 1 1 d . . . . .
H4 H 0.644235 0.282445 0.520870 0.017 Uiso 1 1 calc R U . . .
C5 C 0.5573(2) 0.3658(2) 0.56880(12) 0.0202(6) Uani 1 1 d . . . . .
H5A H 0.572294 0.336394 0.603332 0.024 Uiso 1 1 calc R U . . .
H5B H 0.555241 0.428476 0.575658 0.024 Uiso 1 1 calc R U . . .
C6 C 0.4459(2) 0.3364(2) 0.54680(13) 0.0223(6) Uani 1 1 d . . . . .
H6A H 0.445760 0.272993 0.543257 0.027 Uiso 1 1 calc R U . . .
H6B H 0.387074 0.352554 0.572414 0.027 Uiso 1 1 calc R U . . .
C7 C 0.4223(2) 0.37683(19) 0.49220(13) 0.0232(6) Uani 1 1 d . . . . .
H7A H 0.413294 0.439714 0.496397 0.028 Uiso 1 1 calc R U . . .
H7B H 0.352753 0.353258 0.477559 0.028 Uiso 1 1 calc R U . . .
C8 C 0.5166(2) 0.35837(19) 0.45307(12) 0.0200(6) Uani 1 1 d . . . . .
H8A H 0.521843 0.295703 0.446685 0.024 Uiso 1 1 calc R U . . .
H8B H 0.501579 0.386771 0.418202 0.024 Uiso 1 1 calc R U . . .
C9 C 0.6252(2) 0.39139(17) 0.47597(11) 0.0140(5) Uani 1 1 d . . . . .
H9 H 0.616680 0.454067 0.483815 0.017 Uiso 1 1 calc R U . . .
C10 C 0.8100(2) 0.43182(17) 0.44037(10) 0.0138(5) Uani 1 1 d . . . . .
C11 C 0.9404(2) 0.57008(18) 0.44373(11) 0.0138(5) Uani 1 1 d . . . . .
C12 C 1.0667(2) 0.65976(19) 0.40719(12) 0.0181(6) Uani 1 1 d . . . . .
H12 H 1.108197 0.709999 0.399406 0.022 Uiso 1 1 calc R U . . .
N12 N 1.00734(18) 0.54641(14) 0.57754(9) 0.0136(5) Uani 1 1 d . . . . .
C13 C 1.0840(2) 0.58135(19) 0.38717(12) 0.0187(6) Uani 1 1 d . . . . .
H13 H 1.140185 0.565882 0.362420 0.022 Uiso 1 1 calc R U . . .
C14 C 0.9377(2) 0.73569(17) 0.46512(11) 0.0151(5) Uani 1 1 d . . . . .
H14 H 1.004753 0.769831 0.474432 0.018 Uiso 1 1 calc R U . . .
C15 C 0.8722(3) 0.78963(18) 0.42441(12) 0.0199(6) Uani 1 1 d . . . . .
H15A H 0.802865 0.759636 0.415063 0.024 Uiso 1 1 calc R U . . .
H15B H 0.915740 0.796948 0.391082 0.024 Uiso 1 1 calc R U . . .
C16 C 0.8457(2) 0.87844(18) 0.44878(12) 0.0204(6) Uani 1 1 d . . . . .
H16A H 0.914896 0.910904 0.454145 0.024 Uiso 1 1 calc R U . . .
H16B H 0.798887 0.911307 0.423473 0.024 Uiso 1 1 calc R U . . .
C17 C 0.7860(2) 0.86919(17) 0.50253(13) 0.0216(6) Uani 1 1 d . . . . .
H17A H 0.713209 0.842261 0.496583 0.026 Uiso 1 1 calc R U . . .
H17B H 0.773906 0.926813 0.518343 0.026 Uiso 1 1 calc R U . . .
C18 C 0.8530(2) 0.81416(18) 0.54173(12) 0.0175(6) Uani 1 1 d . . . . .
H18A H 0.812513 0.808171 0.576100 0.021 Uiso 1 1 calc R U . . .
H18B H 0.924418 0.842285 0.549275 0.021 Uiso 1 1 calc R U . . .
C19 C 0.8726(2) 0.72521(17) 0.51696(11) 0.0150(5) Uani 1 1 d . . . . .
H19 H 0.799529 0.699185 0.508042 0.018 Uiso 1 1 calc R U . . .
C20 C 0.9303(2) 0.57885(18) 0.54424(11) 0.0127(5) Uani 1 1 d . . . . .
C22 C 1.1258(2) 0.4239(2) 0.53477(13) 0.0218(6) Uani 1 1 d . . . . .
H22A H 1.138181 0.361698 0.534899 0.033 Uiso 1 1 calc R U . . .
H22B H 1.195754 0.453705 0.540930 0.033 Uiso 1 1 calc R U . . .
H22C H 1.095511 0.441313 0.499888 0.033 Uiso 1 1 calc R U . . .
C23 C 1.0881(3) 0.4296(2) 0.64119(13) 0.0248(7) Uani 1 1 d . . . . .
H23A H 1.032990 0.445211 0.668245 0.037 Uiso 1 1 calc R U . . .
H23B H 1.155034 0.463616 0.646901 0.037 Uiso 1 1 calc R U . . .
H23C H 1.105668 0.368341 0.644411 0.037 Uiso 1 1 calc R U . . .
C24 C 1.0580(2) 0.61286(19) 0.60547(12) 0.0185(6) Uani 1 1 d . . . . .
H24 H 1.114670 0.606812 0.631521 0.022 Uiso 1 1 calc R U . . .
C25 C 1.0125(2) 0.68748(19) 0.58908(12) 0.0178(6) Uani 1 1 d . . . . .
H25 H 1.031813 0.743646 0.600702 0.021 Uiso 1 1 calc R U . . .
C26 C 1.0879(3) 0.3707(2) 0.39090(14) 0.0248(7) Uani 1 1 d . . . . .
H26A H 1.087500 0.353153 0.428765 0.037 Uiso 1 1 calc R U . . .
H26B H 1.158082 0.398672 0.382481 0.037 Uiso 1 1 calc R U . . .
H26C H 1.078730 0.319888 0.368013 0.037 Uiso 1 1 calc R U . . .
C27 C 0.9732(3) 0.4558(2) 0.31624(12) 0.0251(7) Uani 1 1 d . . . . .
H27A H 0.954776 0.402077 0.297704 0.038 Uiso 1 1 calc R U . . .
H27B H 1.042149 0.478795 0.301694 0.038 Uiso 1 1 calc R U . . .
H27C H 0.913951 0.497615 0.310756 0.038 Uiso 1 1 calc R U . . .
C28 C 0.8268(3) 0.33069(17) 0.37746(11) 0.0180(5) Uani 1 1 d . . . . .
H28 H 0.857699 0.297256 0.349265 0.022 Uiso 1 1 calc R U . . .
C29 C 0.7275(3) 0.31760(18) 0.40049(11) 0.0182(6) Uani 1 1 d . . . . .
H29 H 0.675504 0.274037 0.391977 0.022 Uiso 1 1 calc R U . . .
C30 C 0.7222(2) 0.55027(18) 0.60598(11) 0.0157(5) Uani 1 1 d . . . . .
H30A H 0.791264 0.520467 0.615921 0.019 Uiso 1 1 calc R U . . .
H30B H 0.660136 0.513331 0.617478 0.019 Uiso 1 1 calc R U . . .
C31 C 0.7162(3) 0.63490(18) 0.63707(11) 0.0191(6) Uani 1 1 d . . . . .
H31A H 0.761585 0.678614 0.618502 0.023 Uiso 1 1 calc R U . . .
H31B H 0.639094 0.655570 0.637416 0.023 Uiso 1 1 calc R U . . .
C32 C 0.7566(3) 0.6250(2) 0.69473(13) 0.0277(7) Uani 1 1 d . . . . .
H32A H 0.828781 0.595486 0.694312 0.033 Uiso 1 1 calc R U . . .
H32B H 0.704274 0.587893 0.714605 0.033 Uiso 1 1 calc R U . . .
C33 C 0.7686(3) 0.7102(2) 0.72480(14) 0.0317(8) Uani 1 1 d . . . . .
H33A H 0.804302 0.699088 0.759897 0.038 Uiso 1 1 calc R U . . .
H33B H 0.817798 0.748365 0.703894 0.038 Uiso 1 1 calc R U . . .
C34 C 0.6597(3) 0.75706(19) 0.73468(12) 0.0223(6) Uani 1 1 d . . . . .
H34A H 0.626164 0.771623 0.699549 0.027 Uiso 1 1 calc R U . . .
H34B H 0.608686 0.717744 0.753629 0.027 Uiso 1 1 calc R U . . .
C35 C 0.6720(3) 0.83935(19) 0.76773(12) 0.0239(6) Uani 1 1 d . . . . .
H35A H 0.715902 0.826525 0.800304 0.029 Uiso 1 1 calc R U . . .
H35B H 0.713222 0.882198 0.746267 0.029 Uiso 1 1 calc R U . . .
C36 C 0.5627(3) 0.8783(2) 0.78472(13) 0.0253(7) Uani 1 1 d . . . . .
H36A H 0.523194 0.836784 0.807941 0.030 Uiso 1 1 calc R U . . .
H36B H 0.517072 0.888309 0.752340 0.030 Uiso 1 1 calc R U . . .
C37 C 0.5763(3) 0.9630(2) 0.81513(13) 0.0297(7) Uani 1 1 d . . . . .
H37A H 0.617604 1.003761 0.792852 0.045 Uiso 1 1 calc R U . . .
H37B H 0.616371 0.952707 0.848721 0.045 Uiso 1 1 calc R U . . .
H37C H 0.503551 0.986975 0.823317 0.045 Uiso 1 1 calc R U . . .
C38 C 0.7024(2) 0.59821(18) 0.39472(11) 0.0173(6) Uani 1 1 d . . . . .
H38A H 0.770523 0.579770 0.376122 0.021 Uiso 1 1 calc R U . . .
H38B H 0.691857 0.660218 0.387447 0.021 Uiso 1 1 calc R U . . .
C39 C 0.6043(3) 0.54804(19) 0.37157(12) 0.0205(6) Uani 1 1 d . . . . .
H39A H 0.624685 0.486632 0.368577 0.025 Uiso 1 1 calc R U . . .
H39B H 0.541625 0.552286 0.396903 0.025 Uiso 1 1 calc R U . . .
C40 C 0.5676(3) 0.5804(2) 0.31656(12) 0.0261(7) Uani 1 1 d . . . . .
H40A H 0.624024 0.564732 0.289553 0.031 Uiso 1 1 calc R U . . .
H40B H 0.562497 0.643848 0.317549 0.031 Uiso 1 1 calc R U . . .
C41 C 0.4565(3) 0.5436(2) 0.29896(13) 0.0299(7) Uani 1 1 d . . . . .
H41A H 0.431861 0.574526 0.266305 0.036 Uiso 1 1 calc R U . . .
H41B H 0.401808 0.554898 0.327639 0.036 Uiso 1 1 calc R U . . .
C42 C 0.4575(3) 0.4471(2) 0.28698(14) 0.0299(7) Uani 1 1 d . . . . .
H42A H 0.513025 0.435127 0.258812 0.036 Uiso 1 1 calc R U . . .
H42B H 0.479587 0.415571 0.319851 0.036 Uiso 1 1 calc R U . . .
C43 C 0.3455(3) 0.4141(2) 0.26821(14) 0.0316(8) Uani 1 1 d . . . . .
H43A H 0.323737 0.445480 0.235241 0.038 Uiso 1 1 calc R U . . .
H43B H 0.289972 0.426591 0.296287 0.038 Uiso 1 1 calc R U . . .
C44 C 0.3451(4) 0.3167(3) 0.25635(17) 0.0434(10) Uani 1 1 d . . . . .
H44A H 0.402517 0.303713 0.229303 0.052 Uiso 1 1 calc R U . . .
H44B H 0.363549 0.285045 0.289679 0.052 Uiso 1 1 calc R U . . .
C45 C 0.2345(4) 0.2860(3) 0.2356(2) 0.0588(13) Uani 1 1 d . . . . .
H45A H 0.218168 0.314291 0.201308 0.088 Uiso 1 1 calc R U . . .
H45B H 0.177042 0.300134 0.261809 0.088 Uiso 1 1 calc R U . . .
H45C H 0.236813 0.223591 0.230255 0.088 Uiso 1 1 calc R U . . .
B1 B 0.9877(3) 0.4373(2) 0.38008(13) 0.0164(6) Uani 1 1 d . . . . .
B2 B 1.0399(3) 0.4488(2) 0.58187(13) 0.0154(6) Uani 1 1 d . . . . .

loop_
_atom_site_aniso_label
_atom_site_aniso_U_11
_atom_site_aniso_U_22
_atom_site_aniso_U_33
_atom_site_aniso_U_23
_atom_site_aniso_U_13
_atom_site_aniso_U_12
Fe1 0.00906(15) 0.00926(16) 0.01417(16) -0.00027(13) -0.00017(14) 0.00002(14)
N1 0.0138(11) 0.0111(10) 0.0161(11) 0.0003(9) 0.0006(9) 0.0008(9)
N2 0.0096(11) 0.0128(11) 0.0199(11) 0.0012(9) 0.0002(9) -0.0006(9)
N3 0.0132(11) 0.0113(11) 0.0187(11) -0.0023(9) -0.0012(9) -0.0018(9)
N4 0.0171(11) 0.0130(11) 0.0150(11) 0.0000(9) 0.0002(9) -0.0007(9)
N5 0.0123(10) 0.0150(11) 0.0182(10) 0.0010(9) 0.0023(8) 0.0007(10)
N6 0.0121(11) 0.0112(11) 0.0190(11) 0.0005(9) 0.0010(9) -0.0014(9)
N7 0.0117(11) 0.0122(11) 0.0186(11) -0.0009(9) -0.0013(9) 0.0009(9)
N8 0.0143(11) 0.0116(11) 0.0186(11) -0.0001(9) -0.0014(9) -0.0009(9)
N9 0.0137(11) 0.0121(11) 0.0225(12) -0.0011(9) -0.0019(9) 0.0017(10)
N10 0.0113(11) 0.0134(11) 0.0232(12) -0.0024(9) -0.0011(9) 0.0016(9)
N11 0.0099(10) 0.0121(11) 0.0179(11) 0.0008(9) -0.0002(9) 0.0006(9)
C1 0.0129(13) 0.0098(12) 0.0149(12) -0.0007(9) 0.0027(9) -0.0004(10)
C2 0.0188(14) 0.0146(13) 0.0205(13) 0.0035(11) 0.0009(11) 0.0028(11)
C3 0.0195(15) 0.0125(12) 0.0218(13) 0.0049(10) 0.0018(11) -0.0037(11)
C4 0.0101(12) 0.0117(12) 0.0216(13) -0.0008(10) 0.0000(10) -0.0021(10)
C5 0.0166(14) 0.0204(14) 0.0235(14) 0.0002(11) 0.0046(11) -0.0010(12)
C6 0.0145(14) 0.0190(14) 0.0335(16) 0.0002(12) 0.0046(12) -0.0025(12)
C7 0.0141(12) 0.0206(14) 0.0350(16) -0.0033(13) -0.0008(12) -0.0028(11)
C8 0.0141(13) 0.0187(14) 0.0273(15) -0.0019(11) -0.0026(12) -0.0045(11)
C9 0.0108(12) 0.0114(12) 0.0197(13) -0.0036(10) 0.0009(10) -0.0030(11)
C10 0.0137(12) 0.0134(12) 0.0142(11) 0.0018(9) -0.0019(10) -0.0005(11)
C11 0.0134(12) 0.0123(13) 0.0157(12) 0.0013(10) -0.0022(10) 0.0002(11)
C12 0.0141(13) 0.0187(14) 0.0215(14) 0.0031(11) 0.0042(11) -0.0032(12)
N12 0.0117(10) 0.0121(11) 0.0170(11) -0.0009(8) -0.0016(8) 0.0015(9)
C13 0.0154(14) 0.0193(14) 0.0214(14) 0.0023(11) 0.0047(11) -0.0011(12)
C14 0.0139(13) 0.0085(12) 0.0230(14) -0.0016(10) -0.0008(10) -0.0008(11)
C15 0.0193(14) 0.0133(13) 0.0272(15) 0.0038(11) -0.0019(12) -0.0019(11)
C16 0.0175(14) 0.0123(13) 0.0312(15) 0.0042(11) -0.0012(11) 0.0015(11)
C17 0.0165(12) 0.0137(12) 0.0347(16) 0.0022(12) 0.0005(12) 0.0022(10)
C18 0.0159(13) 0.0114(12) 0.0251(14) -0.0029(11) 0.0008(11) 0.0000(10)
C19 0.0117(12) 0.0113(12) 0.0219(14) 0.0015(10) -0.0025(10) -0.0002(10)
C20 0.0105(12) 0.0135(13) 0.0141(12) 0.0001(10) 0.0016(10) 0.0028(10)
C22 0.0146(13) 0.0185(14) 0.0322(16) 0.0015(12) 0.0031(12) 0.0017(12)
C23 0.0283(16) 0.0189(15) 0.0272(15) 0.0007(12) -0.0114(13) -0.0017(13)
C24 0.0154(13) 0.0167(13) 0.0233(14) -0.0032(11) -0.0053(11) -0.0006(11)
C25 0.0145(13) 0.0156(13) 0.0232(14) -0.0040(11) -0.0039(11) -0.0015(11)
C26 0.0219(15) 0.0183(14) 0.0344(17) -0.0024(12) 0.0051(13) 0.0039(12)
C27 0.0325(17) 0.0219(16) 0.0209(14) -0.0007(11) 0.0048(12) -0.0056(13)
C28 0.0210(14) 0.0136(12) 0.0194(12) -0.0037(10) 0.0007(12) -0.0008(12)
C29 0.0213(14) 0.0143(13) 0.0191(13) -0.0034(11) -0.0019(11) -0.0027(11)
C30 0.0142(12) 0.0152(13) 0.0179(13) 0.0006(10) 0.0023(10) 0.0001(10)
C31 0.0225(14) 0.0145(13) 0.0201(14) -0.0009(11) 0.0009(11) 0.0023(11)
C32 0.0338(18) 0.0253(16) 0.0241(15) -0.0067(12) -0.0060(13) 0.0096(14)
C33 0.0318(18) 0.0355(19) 0.0278(16) -0.0127(14) -0.0069(14) 0.0066(15)
C34 0.0283(17) 0.0203(14) 0.0184(13) -0.0010(11) -0.0006(12) 0.0003(13)
C35 0.0284(16) 0.0211(14) 0.0224(14) -0.0035(11) 0.0033(13) -0.0026(14)
C36 0.0275(16) 0.0260(16) 0.0225(15) 0.0016(12) 0.0032(12) -0.0011(14)
C37 0.0364(18) 0.0261(17) 0.0266(15) -0.0012(13) 0.0066(13) 0.0059(15)
C38 0.0178(14) 0.0154(13) 0.0185(13) 0.0018(10) -0.0023(10) 0.0003(11)
C39 0.0217(14) 0.0180(14) 0.0218(14) 0.0016(11) -0.0060(11) -0.0018(12)
C40 0.0300(17) 0.0270(16) 0.0214(14) 0.0022(12) -0.0061(12) -0.0018(14)
C41 0.0307(17) 0.0341(19) 0.0248(15) -0.0036(13) -0.0075(13) 0.0038(15)
C42 0.0288(17) 0.0306(18) 0.0304(17) -0.0017(13) -0.0053(13) 0.0026(14)
C43 0.0302(18) 0.040(2) 0.0246(15) -0.0007(14) -0.0043(13) -0.0062(15)
C44 0.048(3) 0.034(2) 0.048(2) 0.0040(17) -0.0120(18) -0.0098(18)
C45 0.060(3) 0.053(3) 0.064(3) -0.013(2) -0.004(3) -0.020(2)
B1 0.0166(15) 0.0145(14) 0.0181(14) -0.0006(11) 0.0046(12) 0.0000(12)
B2 0.0127(14) 0.0121(14) 0.0215(15) 0.0011(11) -0.0022(12) 0.0012(11)

loop_
_atom_type_symbol
_atom_type_description
_atom_type_scat_dispersion_real
_atom_type_scat_dispersion_imag
_atom_type_scat_source
C C 0.0033 0.0016 'International Tables Vol C Tables 4.2.6.8 and 6.1.1.4'
H H 0.0000 0.0000 'International Tables Vol C Tables 4.2.6.8 and 6.1.1.4'
B B 0.0013 0.0007 'International Tables Vol C Tables 4.2.6.8 and 6.1.1.4'
Fe Fe 0.3463 0.8444 'International Tables Vol C Tables 4.2.6.8 and 6.1.1.4'
N N 0.0061 0.0033 'International Tables Vol C Tables 4.2.6.8 and 6.1.1.4'

loop_
_geom_angle_atom_site_label_1
_geom_angle_atom_site_label_2
_geom_angle_atom_site_label_3
_geom_angle
_geom_angle_site_symmetry_1
_geom_angle_site_symmetry_3
_geom_angle_publ_flag
N8 Fe1 N11 77.35(10) . . ?
N8 Fe1 C1 142.27(11) . . ?
N8 Fe1 C10 87.17(11) . . ?
N8 Fe1 C11 89.19(10) . . ?
N8 Fe1 C20 125.81(11) . . ?
N11 Fe1 C1 84.63(10) . . ?
N11 Fe1 C10 128.06(11) . . ?
N11 Fe1 C11 143.94(11) . . ?
N11 Fe1 C20 83.84(10) . . ?
C1 Fe1 C11 122.85(11) . . ?
C10 Fe1 C1 78.26(10) . . ?
C10 Fe1 C11 83.61(11) . . ?
C10 Fe1 C20 140.87(11) . . ?
C20 Fe1 C1 83.97(11) . . ?
C20 Fe1 C11 77.25(10) . . ?
C1 N1 C2 109.9(2) . . ?
C1 N1 B2 128.0(2) . . ?
C2 N1 B2 122.0(2) . . ?
C1 N2 C4 133.2(2) . . ?
C3 N2 C1 110.2(2) . . ?
C3 N2 C4 116.6(2) . . ?
C10 N3 C9 123.3(2) . . ?
C10 N3 C29 110.9(2) . . ?
C29 N3 C9 125.7(2) . . ?
C10 N4 C28 109.4(2) . . ?
C10 N4 B1 129.7(2) . . ?
C28 N4 B1 120.6(2) . . ?
C11 N5 C13 109.7(2) . . ?
C11 N5 B1 130.6(2) . . ?
C13 N5 B1 117.6(2) . . ?
C11 N6 C12 109.6(2) . . ?
C11 N6 C14 133.8(2) . . ?
C12 N6 C14 116.5(2) . . ?
C20 N7 C19 122.1(2) . . ?
C20 N7 C25 110.1(2) . . ?
C25 N7 C19 126.6(2) . . ?
N9 N8 Fe1 117.93(18) . . ?
N9 N8 C38 109.5(2) . . ?
C38 N8 Fe1 132.36(19) . . ?
N10 N9 N8 113.5(2) . . ?
N9 N10 N11 112.6(2) . . ?
N10 N11 Fe1 118.49(18) . . ?
N10 N11 C30 111.1(2) . . ?
C30 N11 Fe1 130.02(18) . . ?
N1 C1 Fe1 129.55(19) . . ?
N1 C1 N2 104.8(2) . . ?
N2 C1 Fe1 124.83(19) . . ?
N1 C2 H2 125.8 . . ?
C3 C2 N1 108.4(3) . . ?
C3 C2 H2 125.8 . . ?
N2 C3 H3 126.7 . . ?
C2 C3 N2 106.7(2) . . ?
C2 C3 H3 126.7 . . ?
N2 C4 H4 106.4 . . ?
N2 C4 C5 113.0(2) . . ?
N2 C4 C9 115.1(2) . . ?
C5 C4 H4 106.4 . . ?
C9 C4 H4 106.4 . . ?
C9 C4 C5 108.8(2) . . ?
C4 C5 H5A 109.6 . . ?
C4 C5 H5B 109.6 . . ?
H5A C5 H5B 108.1 . . ?
C6 C5 C4 110.5(2) . . ?
C6 C5 H5A 109.6 . . ?
C6 C5 H5B 109.6 . . ?
C5 C6 H6A 109.4 . . ?
C5 C6 H6B 109.4 . . ?
H6A C6 H6B 108.0 . . ?
C7 C6 C5 111.2(2) . . ?
C7 C6 H6A 109.4 . . ?
C7 C6 H6B 109.4 . . ?
C6 C7 H7A 109.6 . . ?
C6 C7 H7B 109.6 . . ?
C6 C7 C8 110.4(2) . . ?
H7A C7 H7B 108.1 . . ?
C8 C7 H7A 109.6 . . ?
C8 C7 H7B 109.6 . . ?
C7 C8 H8A 109.6 . . ?
C7 C8 H8B 109.6 . . ?
H8A C8 H8B 108.1 . . ?
C9 C8 C7 110.3(2) . . ?
C9 C8 H8A 109.6 . . ?
C9 C8 H8B 109.6 . . ?
N3 C9 C4 110.0(2) . . ?
N3 C9 C8 113.1(2) . . ?
N3 C9 H9 108.1 . . ?
C4 C9 C8 109.2(2) . . ?
C4 C9 H9 108.1 . . ?
C8 C9 H9 108.1 . . ?
N3 C10 Fe1 120.14(19) . . ?
N4 C10 Fe1 134.3(2) . . ?
N4 C10 N3 105.5(2) . . ?
N5 C11 Fe1 129.7(2) . . ?
N5 C11 N6 105.2(2) . . ?
N6 C11 Fe1 125.0(2) . . ?
N6 C12 H12 126.4 . . ?
C13 C12 N6 107.3(2) . . ?
C13 C12 H12 126.4 . . ?
C20 N12 C24 109.6(2) . . ?
C20 N12 B2 125.3(2) . . ?
C24 N12 B2 125.0(2) . . ?
N5 C13 H13 125.9 . . ?
C12 C13 N5 108.2(3) . . ?
C12 C13 H13 125.9 . . ?
N6 C14 H14 106.5 . . ?
N6 C14 C15 112.0(2) . . ?
N6 C14 C19 114.4(2) . . ?
C15 C14 H14 106.5 . . ?
C19 C14 H14 106.5 . . ?
C19 C14 C15 110.3(2) . . ?
C14 C15 H15A 109.7 . . ?
C14 C15 H15B 109.7 . . ?
C14 C15 C16 109.8(2) . . ?
H15A C15 H15B 108.2 . . ?
C16 C15 H15A 109.7 . . ?
C16 C15 H15B 109.7 . . ?
C15 C16 H16A 109.4 . . ?
C15 C16 H16B 109.4 . . ?
H16A C16 H16B 108.0 . . ?
C17 C16 C15 111.0(2) . . ?
C17 C16 H16A 109.4 . . ?
C17 C16 H16B 109.4 . . ?
C16 C17 H17A 109.4 . . ?
C16 C17 H17B 109.4 . . ?
C16 C17 C18 111.0(2) . . ?
H17A C17 H17B 108.0 . . ?
C18 C17 H17A 109.4 . . ?
C18 C17 H17B 109.4 . . ?
C17 C18 H18A 109.8 . . ?
C17 C18 H18B 109.8 . . ?
C17 C18 C19 109.4(2) . . ?
H18A C18 H18B 108.3 . . ?
C19 C18 H18A 109.8 . . ?
C19 C18 H18B 109.8 . . ?
N7 C19 C14 108.4(2) . . ?
N7 C19 C18 114.0(2) . . ?
N7 C19 H19 108.5 . . ?
C14 C19 C18 108.9(2) . . ?
C14 C19 H19 108.5 . . ?
C18 C19 H19 108.5 . . ?
N7 C20 Fe1 120.59(19) . . ?
N12 C20 Fe1 133.5(2) . . ?
N12 C20 N7 105.8(2) . . ?
H22A C22 H22B 109.5 . . ?
H22A C22 H22C 109.5 . . ?
H22B C22 H22C 109.5 . . ?
B2 C22 H22A 109.5 . . ?
B2 C22 H22B 109.5 . . ?
B2 C22 H22C 109.5 . . ?
H23A C23 H23B 109.5 . . ?
H23A C23 H23C 109.5 . . ?
H23B C23 H23C 109.5 . . ?
B2 C23 H23A 109.5 . . ?
B2 C23 H23B 109.5 . . ?
B2 C23 H23C 109.5 . . ?
N12 C24 H24 126.0 . . ?
C25 C24 N12 108.0(2) . . ?
C25 C24 H24 126.0 . . ?
N7 C25 H25 126.8 . . ?
C24 C25 N7 106.4(2) . . ?
C24 C25 H25 126.8 . . ?
H26A C26 H26B 109.5 . . ?
H26A C26 H26C 109.5 . . ?
H26B C26 H26C 109.5 . . ?
B1 C26 H26A 109.5 . . ?
B1 C26 H26B 109.5 . . ?
B1 C26 H26C 109.5 . . ?
H27A C27 H27B 109.5 . . ?
H27A C27 H27C 109.5 . . ?
H27B C27 H27C 109.5 . . ?
B1 C27 H27A 109.5 . . ?
B1 C27 H27B 109.5 . . ?
B1 C27 H27C 109.5 . . ?
N4 C28 H28 125.6 . . ?
C29 C28 N4 108.7(2) . . ?
C29 C28 H28 125.6 . . ?
N3 C29 H29 127.3 . . ?
C28 C29 N3 105.3(2) . . ?
C28 C29 H29 127.3 . . ?
N11 C30 H30A 108.5 . . ?
N11 C30 H30B 108.5 . . ?
N11 C30 C31 115.0(2) . . ?
H30A C30 H30B 107.5 . . ?
C31 C30 H30A 108.5 . . ?
C31 C30 H30B 108.5 . . ?
C30 C31 H31A 109.2 . . ?
C30 C31 H31B 109.2 . . ?
H31A C31 H31B 107.9 . . ?
C32 C31 C30 111.9(2) . . ?
C32 C31 H31A 109.2 . . ?
C32 C31 H31B 109.2 . . ?
C31 C32 H32A 108.8 . . ?
C31 C32 H32B 108.8 . . ?
C31 C32 C33 113.7(3) . . ?
H32A C32 H32B 107.7 . . ?
C33 C32 H32A 108.8 . . ?
C33 C32 H32B 108.8 . . ?
C32 C33 H33A 108.7 . . ?
C32 C33 H33B 108.7 . . ?
H33A C33 H33B 107.6 . . ?
C34 C33 C32 114.2(3) . . ?
C34 C33 H33A 108.7 . . ?
C34 C33 H33B 108.7 . . ?
C33 C34 H34A 108.8 . . ?
C33 C34 H34B 108.8 . . ?
H34A C34 H34B 107.7 . . ?
C35 C34 C33 113.6(3) . . ?
C35 C34 H34A 108.8 . . ?
C35 C34 H34B 108.8 . . ?
C34 C35 H35A 108.9 . . ?
C34 C35 H35B 108.9 . . ?
H35A C35 H35B 107.7 . . ?
C36 C35 C34 113.4(3) . . ?
C36 C35 H35A 108.9 . . ?
C36 C35 H35B 108.9 . . ?
C35 C36 H36A 109.0 . . ?
C35 C36 H36B 109.0 . . ?
C35 C36 C37 112.8(3) . . ?
H36A C36 H36B 107.8 . . ?
C37 C36 H36A 109.0 . . ?
C37 C36 H36B 109.0 . . ?
C36 C37 H37A 109.5 . . ?
C36 C37 H37B 109.5 . . ?
C36 C37 H37C 109.5 . . ?
H37A C37 H37B 109.5 . . ?
H37A C37 H37C 109.5 . . ?
H37B C37 H37C 109.5 . . ?
N8 C38 H38A 109.0 . . ?
N8 C38 H38B 109.0 . . ?
N8 C38 C39 112.9(2) . . ?
H38A C38 H38B 107.8 . . ?
C39 C38 H38A 109.0 . . ?
C39 C38 H38B 109.0 . . ?
C38 C39 H39A 108.9 . . ?
C38 C39 H39B 108.9 . . ?
H39A C39 H39B 107.7 . . ?
C40 C39 C38 113.3(2) . . ?
C40 C39 H39A 108.9 . . ?
C40 C39 H39B 108.9 . . ?
C39 C40 H40A 109.0 . . ?
C39 C40 H40B 109.0 . . ?
C39 C40 C41 113.0(3) . . ?
H40A C40 H40B 107.8 . . ?
C41 C40 H40A 109.0 . . ?
C41 C40 H40B 109.0 . . ?
C40 C41 H41A 108.6 . . ?
C40 C41 H41B 108.6 . . ?
C40 C41 C42 114.5(3) . . ?
H41A C41 H41B 107.6 . . ?
C42 C41 H41A 108.6 . . ?
C42 C41 H41B 108.6 . . ?
C41 C42 H42A 109.1 . . ?
C41 C42 H42B 109.1 . . ?
H42A C42 H42B 107.8 . . ?
C43 C42 C41 112.4(3) . . ?
C43 C42 H42A 109.1 . . ?
C43 C42 H42B 109.1 . . ?
C42 C43 H43A 109.0 . . ?
C42 C43 H43B 109.0 . . ?
C42 C43 C44 113.0(3) . . ?
H43A C43 H43B 107.8 . . ?
C44 C43 H43A 109.0 . . ?
C44 C43 H43B 109.0 . . ?
C43 C44 H44A 109.2 . . ?
C43 C44 H44B 109.2 . . ?
H44A C44 H44B 107.9 . . ?
C45 C44 C43 112.2(4) . . ?
C45 C44 H44A 109.2 . . ?
C45 C44 H44B 109.2 . . ?
C44 C45 H45A 109.5 . . ?
C44 C45 H45B 109.5 . . ?
C44 C45 H45C 109.5 . . ?
H45A C45 H45B 109.5 . . ?
H45A C45 H45C 109.5 . . ?
H45B C45 H45C 109.5 . . ?
N4 B1 N5 106.4(2) . . ?
N4 B1 C26 111.2(2) . . ?
N4 B1 C27 108.0(2) . . ?
N5 B1 C26 112.5(2) . . ?
N5 B1 C27 107.6(2) . . ?
C26 B1 C27 110.9(3) . . ?
N1 B2 C22 111.1(2) . . ?
N1 B2 C23 109.8(2) . . ?
N12 B2 N1 103.5(2) . . ?
N12 B2 C22 110.1(2) . . ?
N12 B2 C23 109.4(2) . . ?
C23 B2 C22 112.6(2) . . ?

loop_
_geom_bond_atom_site_label_1
_geom_bond_atom_site_label_2
_geom_bond_distance
_geom_bond_site_symmetry_2
_geom_bond_publ_flag
Fe1 N8 1.880(2) . ?
Fe1 N11 1.887(2) . ?
Fe1 C1 2.015(3) . ?
Fe1 C10 1.986(3) . ?
Fe1 C11 2.024(3) . ?
Fe1 C20 1.990(3) . ?
N1 C1 1.359(3) . ?
N1 C2 1.385(4) . ?
N1 B2 1.583(4) . ?
N2 C1 1.390(3) . ?
N2 C3 1.380(4) . ?
N2 C4 1.486(3) . ?
N3 C9 1.458(3) . ?
N3 C10 1.374(4) . ?
N3 C29 1.380(4) . ?
N4 C10 1.342(3) . ?
N4 C28 1.388(4) . ?
N4 B1 1.561(4) . ?
N5 C11 1.359(4) . ?
N5 C13 1.389(4) . ?
N5 B1 1.573(4) . ?
N6 C11 1.384(3) . ?
N6 C12 1.386(4) . ?
N6 C14 1.476(3) . ?
N7 C19 1.460(3) . ?
N7 C20 1.371(4) . ?
N7 C25 1.383(4) . ?
N8 N9 1.347(3) . ?
N8 C38 1.480(4) . ?
N9 N10 1.301(3) . ?
N10 N11 1.339(3) . ?
N11 C30 1.485(4) . ?
C2 H2 0.9500 . ?
C2 C3 1.347(4) . ?
C3 H3 0.9500 . ?
C4 H4 1.0000 . ?
C4 C5 1.533(4) . ?
C4 C9 1.521(4) . ?
C5 H5A 0.9900 . ?
C5 H5B 0.9900 . ?
C5 C6 1.529(4) . ?
C6 H6A 0.9900 . ?
C6 H6B 0.9900 . ?
C6 C7 1.524(4) . ?
C7 H7A 0.9900 . ?
C7 H7B 0.9900 . ?
C7 C8 1.530(4) . ?
C8 H8A 0.9900 . ?
C8 H8B 0.9900 . ?
C8 C9 1.527(4) . ?
C9 H9 1.0000 . ?
C12 H12 0.9500 . ?
C12 C13 1.334(4) . ?
N12 C20 1.348(3) . ?
N12 C24 1.389(4) . ?
N12 B2 1.573(4) . ?
C13 H13 0.9500 . ?
C14 H14 1.0000 . ?
C14 C15 1.537(4) . ?
C14 C19 1.521(4) . ?
C15 H15A 0.9900 . ?
C15 H15B 0.9900 . ?
C15 C16 1.543(4) . ?
C16 H16A 0.9900 . ?
C16 H16B 0.9900 . ?
C16 C17 1.527(4) . ?
C17 H17A 0.9900 . ?
C17 H17B 0.9900 . ?
C17 C18 1.531(4) . ?
C18 H18A 0.9900 . ?
C18 H18B 0.9900 . ?
C18 C19 1.534(4) . ?
C19 H19 1.0000 . ?
C22 H22A 0.9800 . ?
C22 H22B 0.9800 . ?
C22 H22C 0.9800 . ?
C22 B2 1.615(4) . ?
C23 H23A 0.9800 . ?
C23 H23B 0.9800 . ?
C23 H23C 0.9800 . ?
C23 B2 1.615(4) . ?
C24 H24 0.9500 . ?
C24 C25 1.349(4) . ?
C25 H25 0.9500 . ?
C26 H26A 0.9800 . ?
C26 H26B 0.9800 . ?
C26 H26C 0.9800 . ?
C26 B1 1.622(4) . ?
C27 H27A 0.9800 . ?
C27 H27B 0.9800 . ?
C27 H27C 0.9800 . ?
C27 B1 1.623(4) . ?
C28 H28 0.9500 . ?
C28 C29 1.352(4) . ?
C29 H29 0.9500 . ?
C30 H30A 0.9900 . ?
C30 H30B 0.9900 . ?
C30 C31 1.529(4) . ?
C31 H31A 0.9900 . ?
C31 H31B 0.9900 . ?
C31 C32 1.523(4) . ?
C32 H32A 0.9900 . ?
C32 H32B 0.9900 . ?
C32 C33 1.530(5) . ?
C33 H33A 0.9900 . ?
C33 H33B 0.9900 . ?
C33 C34 1.530(5) . ?
C34 H34A 0.9900 . ?
C34 H34B 0.9900 . ?
C34 C35 1.529(4) . ?
C35 H35A 0.9900 . ?
C35 H35B 0.9900 . ?
C35 C36 1.519(5) . ?
C36 H36A 0.9900 . ?
C36 H36B 0.9900 . ?
C36 C37 1.529(5) . ?
C37 H37A 0.9800 . ?
C37 H37B 0.9800 . ?
C37 H37C 0.9800 . ?
C38 H38A 0.9900 . ?
C38 H38B 0.9900 . ?
C38 C39 1.537(4) . ?
C39 H39A 0.9900 . ?
C39 H39B 0.9900 . ?
C39 C40 1.524(4) . ?
C40 H40A 0.9900 . ?
C40 H40B 0.9900 . ?
C40 C41 1.530(5) . ?
C41 H41A 0.9900 . ?
C41 H41B 0.9900 . ?
C41 C42 1.531(5) . ?
C42 H42A 0.9900 . ?
C42 H42B 0.9900 . ?
C42 C43 1.527(5) . ?
C43 H43A 0.9900 . ?
C43 H43B 0.9900 . ?
C43 C44 1.543(5) . ?
C44 H44A 0.9900 . ?
C44 H44B 0.9900 . ?
C44 C45 1.516(6) . ?
C45 H45A 0.9800 . ?
C45 H45B 0.9800 . ?
C45 H45C 0.9800 . ?

loop_
_geom_torsion_atom_site_label_1
_geom_torsion_atom_site_label_2
_geom_torsion_atom_site_label_3
_geom_torsion_atom_site_label_4
_geom_torsion
_geom_torsion_site_symmetry_1
_geom_torsion_site_symmetry_2
_geom_torsion_site_symmetry_3
_geom_torsion_site_symmetry_4
_geom_torsion_publ_flag
Fe1 N8 N9 N10 1.4(3) . . . . ?
Fe1 N8 C38 C39 108.9(3) . . . . ?
Fe1 N11 C30 C31 119.9(2) . . . . ?
N1 C2 C3 N2 -0.5(3) . . . . ?
N2 C4 C5 C6 -171.3(2) . . . . ?
N2 C4 C9 N3 45.7(3) . . . . ?
N2 C4 C9 C8 170.4(2) . . . . ?
N4 C28 C29 N3 0.1(3) . . . . ?
N6 C12 C13 N5 -0.1(3) . . . . ?
N6 C14 C15 C16 -172.9(2) . . . . ?
N6 C14 C19 N7 46.5(3) . . . . ?
N6 C14 C19 C18 171.0(2) . . . . ?
N8 Fe1 N11 N10 -2.3(2) . . . . ?
N8 Fe1 N11 C30 -173.9(2) . . . . ?
N8 N9 N10 N11 -3.2(3) . . . . ?
N8 C38 C39 C40 162.6(3) . . . . ?
N9 N8 C38 C39 -65.3(3) . . . . ?
N9 N10 N11 Fe1 3.7(3) . . . . ?
N9 N10 N11 C30 176.9(2) . . . . ?
N10 N11 C30 C31 -52.2(3) . . . . ?
N11 Fe1 N8 N9 0.43(19) . . . . ?
N11 Fe1 N8 C38 -173.4(3) . . . . ?
N11 C30 C31 C32 -161.7(3) . . . . ?
C1 Fe1 N8 N9 63.9(3) . . . . ?
C1 Fe1 N8 C38 -109.9(3) . . . . ?
C1 Fe1 N11 N10 -148.9(2) . . . . ?
C1 Fe1 N11 C30 39.4(2) . . . . ?
C1 N1 C2 C3 0.4(3) . . . . ?
C1 N1 B2 N12 38.2(3) . . . . ?
C1 N1 B2 C22 -79.9(3) . . . . ?
C1 N1 B2 C23 154.9(3) . . . . ?
C1 N2 C3 C2 0.4(3) . . . . ?
C1 N2 C4 C5 -110.3(3) . . . . ?
C1 N2 C4 C9 15.6(4) . . . . ?
C2 N1 C1 Fe1 170.0(2) . . . . ?
C2 N1 C1 N2 -0.2(3) . . . . ?
C2 N1 B2 N12 -138.9(2) . . . . ?
C2 N1 B2 C22 102.9(3) . . . . ?
C2 N1 B2 C23 -22.3(3) . . . . ?
C3 N2 C1 Fe1 -170.90(19) . . . . ?
C3 N2 C1 N1 -0.1(3) . . . . ?
C3 N2 C4 C5 70.0(3) . . . . ?
C3 N2 C4 C9 -164.1(2) . . . . ?
C4 N2 C1 Fe1 9.4(4) . . . . ?
C4 N2 C1 N1 -179.8(3) . . . . ?
C4 N2 C3 C2 -179.9(2) . . . . ?
C4 C5 C6 C7 -56.4(3) . . . . ?
C5 C4 C9 N3 173.7(2) . . . . ?
C5 C4 C9 C8 -61.7(3) . . . . ?
C5 C6 C7 C8 54.8(3) . . . . ?
C6 C7 C8 C9 -57.2(3) . . . . ?
C7 C8 C9 N3 -176.1(2) . . . . ?
C7 C8 C9 C4 61.0(3) . . . . ?
C9 N3 C10 Fe1 -0.7(3) . . . . ?
C9 N3 C10 N4 178.1(2) . . . . ?
C9 N3 C29 C28 -177.6(3) . . . . ?
C9 C4 C5 C6 59.5(3) . . . . ?
C10 Fe1 N8 N9 130.5(2) . . . . ?
C10 Fe1 N8 C38 -43.3(3) . . . . ?
C10 Fe1 N11 N10 -78.4(2) . . . . ?
C10 Fe1 N11 C30 110.0(2) . . . . ?
C10 N3 C9 C4 -83.0(3) . . . . ?
C10 N3 C9 C8 154.6(2) . . . . ?
C10 N3 C29 C28 -0.9(3) . . . . ?
C10 N4 C28 C29 0.8(3) . . . . ?
C10 N4 B1 N5 -5.5(4) . . . . ?
C10 N4 B1 C26 117.4(3) . . . . ?
C10 N4 B1 C27 -120.7(3) . . . . ?
C11 Fe1 N8 N9 -145.9(2) . . . . ?
C11 Fe1 N8 C38 40.3(3) . . . . ?
C11 Fe1 N11 N10 68.3(3) . . . . ?
C11 Fe1 N11 C30 -103.4(3) . . . . ?
C11 N5 C13 C12 -1.6(3) . . . . ?
C11 N5 B1 N4 -3.0(4) . . . . ?
C11 N5 B1 C26 -125.0(3) . . . . ?
C11 N5 B1 C27 112.5(3) . . . . ?
C11 N6 C12 C13 1.8(3) . . . . ?
C11 N6 C14 C15 -100.2(3) . . . . ?
C11 N6 C14 C19 26.3(4) . . . . ?
C12 N6 C11 Fe1 173.13(19) . . . . ?
C12 N6 C11 N5 -2.7(3) . . . . ?
C12 N6 C14 C15 76.2(3) . . . . ?
C12 N6 C14 C19 -157.3(2) . . . . ?
N12 C24 C25 N7 1.4(3) . . . . ?
C13 N5 C11 Fe1 -173.0(2) . . . . ?
C13 N5 C11 N6 2.6(3) . . . . ?
C13 N5 B1 N4 -164.6(2) . . . . ?
C13 N5 B1 C26 73.4(3) . . . . ?
C13 N5 B1 C27 -49.0(3) . . . . ?
C14 N6 C11 Fe1 -10.3(4) . . . . ?
C14 N6 C11 N5 173.9(3) . . . . ?
C14 N6 C12 C13 -175.4(2) . . . . ?
C14 C15 C16 C17 -55.0(3) . . . . ?
C15 C14 C19 N7 173.8(2) . . . . ?
C15 C14 C19 C18 -61.6(3) . . . . ?
C15 C16 C17 C18 55.8(3) . . . . ?
C16 C17 C18 C19 -58.6(3) . . . . ?
C17 C18 C19 N7 -177.7(2) . . . . ?
C17 C18 C19 C14 61.1(3) . . . . ?
C19 N7 C20 Fe1 -12.6(3) . . . . ?
C19 N7 C20 N12 170.0(2) . . . . ?
C19 N7 C25 C24 -169.6(3) . . . . ?
C19 C14 C15 C16 58.4(3) . . . . ?
C20 Fe1 N8 N9 -72.3(2) . . . . ?
C20 Fe1 N8 C38 113.9(3) . . . . ?
C20 Fe1 N11 N10 126.6(2) . . . . ?
C20 Fe1 N11 C30 -45.1(2) . . . . ?
C20 N7 C19 C14 -77.6(3) . . . . ?
C20 N7 C19 C18 160.9(2) . . . . ?
C20 N7 C25 C24 -1.9(3) . . . . ?
C20 N12 C24 C25 -0.4(3) . . . . ?
C20 N12 B2 N1 -36.8(3) . . . . ?
C20 N12 B2 C22 82.0(3) . . . . ?
C20 N12 B2 C23 -153.7(3) . . . . ?
C24 N12 C20 Fe1 -177.7(2) . . . . ?
C24 N12 C20 N7 -0.7(3) . . . . ?
C24 N12 B2 N1 146.8(2) . . . . ?
C24 N12 B2 C22 -94.3(3) . . . . ?
C24 N12 B2 C23 29.9(4) . . . . ?
C25 N7 C19 C14 88.8(3) . . . . ?
C25 N7 C19 C18 -32.7(4) . . . . ?
C25 N7 C20 Fe1 179.06(19) . . . . ?
C25 N7 C20 N12 1.6(3) . . . . ?
C28 N4 C10 Fe1 177.4(2) . . . . ?
C28 N4 C10 N3 -1.3(3) . . . . ?
C28 N4 B1 N5 168.4(2) . . . . ?
C28 N4 B1 C26 -68.8(3) . . . . ?
C28 N4 B1 C27 53.2(3) . . . . ?
C29 N3 C9 C4 93.3(3) . . . . ?
C29 N3 C9 C8 -29.1(4) . . . . ?
C29 N3 C10 Fe1 -177.52(19) . . . . ?
C29 N3 C10 N4 1.3(3) . . . . ?
C30 C31 C32 C33 171.2(3) . . . . ?
C31 C32 C33 C34 66.0(4) . . . . ?
C32 C33 C34 C35 176.5(3) . . . . ?
C33 C34 C35 C36 -171.2(3) . . . . ?
C34 C35 C36 C37 -176.9(3) . . . . ?
C38 N8 N9 N10 176.6(2) . . . . ?
C38 C39 C40 C41 -168.0(3) . . . . ?
C39 C40 C41 C42 -68.0(4) . . . . ?
C40 C41 C42 C43 -178.5(3) . . . . ?
C41 C42 C43 C44 -179.6(3) . . . . ?
C42 C43 C44 C45 -177.7(4) . . . . ?
B1 N4 C10 Fe1 -8.2(4) . . . . ?
B1 N4 C10 N3 173.1(3) . . . . ?
B1 N4 C28 C29 -174.2(2) . . . . ?
B1 N5 C11 Fe1 24.4(4) . . . . ?
B1 N5 C11 N6 -160.0(3) . . . . ?
B1 N5 C13 C12 163.6(2) . . . . ?
B2 N1 C1 Fe1 -7.4(4) . . . . ?
B2 N1 C1 N2 -177.6(2) . . . . ?
B2 N1 C2 C3 178.0(2) . . . . ?
B2 N12 C20 Fe1 5.5(4) . . . . ?
B2 N12 C20 N7 -177.5(2) . . . . ?
B2 N12 C24 C25 176.4(3) . . . . ?
